data_2205932
loop_
_publ_author_name
'\,Samil I\,s\?ik'
'Yavuz K\"oysal'
'Ebubekir Septio\~glu'
'\"Unsal \,Cal\?i\,s'

_publ_section_title
;
 1-[(2-Chloro-3,4-dimethoxybenzylidene)amino]adamantane
;
_journal_issue 6
_journal_name_full 'Acta Crystallographica Section E'
_journal_page_first o1851
_journal_page_last o1852
_journal_paper_doi 10.1107/S1600536805015680
_journal_volume 61
_journal_year 2005
_chemical_formula_iupac 'C19 H24 Cl N O2'
_chemical_formula_moiety 'C19 H24 Cl N O2'
_chemical_formula_sum 'C19 H24 Cl N O2'
_chemical_formula_weight 333.84
_chemical_name_systematic
;
1-[(2-chloro-3,4-dimethoxybenzylidene)amino]adamantane
;
_space_group_IT_number 14
_symmetry_cell_setting monoclinic
_symmetry_space_group_name_Hall '-P 2ybc'
_symmetry_space_group_name_H-M 'P 1 21/c 1'
_atom_sites_solution_hydrogens geom
_atom_sites_solution_primary direct
_atom_sites_solution_secondary difmap
_cell_angle_alpha 90.000
_cell_angle_beta 114.279(17)
_cell_angle_gamma 90.000
_cell_formula_units_Z 4
_cell_length_a 13.939(5)
_cell_length_b 6.878(5)
_cell_length_c 19.533(4)
_cell_measurement_reflns_used 9696
_cell_measurement_temperature 293(2)
_cell_measurement_theta_max 27.24
_cell_measurement_theta_min 1.60
_cell_volume 1707.0(14)
_computing_cell_refinement X-AREA
_computing_data_collection 'X-AREA (Stoe & Cie, 2002)'
_computing_data_reduction 'X-RED32 (Stoe & Cie, 2002)'
_computing_molecular_graphics 'ORTEPIII (Burnett & Johnson, 1996)'
_computing_publication_material 'WinGX (Farrugia, 1999) and PARST (Nardelli, 1995)'
_computing_structure_refinement 'SHELXL97 (Sheldrick, 1997)'
_computing_structure_solution 'SHELXS97 (Sheldrick, 1997)'
_diffrn_ambient_temperature 293(2)
_diffrn_detector_area_resol_mean 6.67
_diffrn_measured_fraction_theta_full 0.987
_diffrn_measured_fraction_theta_max 0.987
_diffrn_measurement_device_type 'Stoe IPDS-2'
_diffrn_measurement_method \w
_diffrn_radiation_monochromator graphite
_diffrn_radiation_source 'fine-focus sealed tube'
_diffrn_radiation_type MoK\a
_diffrn_radiation_wavelength 0.71069
_diffrn_reflns_av_R_equivalents 0.0596
_diffrn_reflns_av_sigmaI/netI 0.0412
_diffrn_reflns_limit_h_max 17
_diffrn_reflns_limit_h_min -17
_diffrn_reflns_limit_k_max 8
_diffrn_reflns_limit_k_min -8
_diffrn_reflns_limit_l_max 24
_diffrn_reflns_limit_l_min -24
_diffrn_reflns_number 13143
_diffrn_reflns_theta_full 27.16
_diffrn_reflns_theta_max 27.16
_diffrn_reflns_theta_min 1.60
_exptl_absorpt_coefficient_mu 0.233
_exptl_absorpt_correction_T_max 0.9647
_exptl_absorpt_correction_T_min 0.8794
_exptl_absorpt_correction_type integration
_exptl_absorpt_process_details '(X-RED32; Stoe & Cie, 2002)'
_exptl_crystal_colour colourless
_exptl_crystal_density_diffrn 1.299
_exptl_crystal_density_method 'not measured'
_exptl_crystal_description prism
_exptl_crystal_F_000 712
_exptl_crystal_size_max 0.800
_exptl_crystal_size_mid 0.430
_exptl_crystal_size_min 0.240
_refine_diff_density_max 0.208
_refine_diff_density_min -0.187
_refine_ls_extinction_coef 0.011(3)
_refine_ls_extinction_expression Fc^*^=kFc[1+0.001xFc^2^\l^3^/sin(2\q)]^-1/4^
_refine_ls_extinction_method SHELXL97
_refine_ls_goodness_of_fit_ref 1.030
_refine_ls_hydrogen_treatment constr
_refine_ls_matrix_type full
_refine_ls_number_parameters 209
_refine_ls_number_reflns 3730
_refine_ls_number_restraints 0
_refine_ls_restrained_S_all 1.030
_refine_ls_R_factor_all 0.0638
_refine_ls_R_factor_gt 0.0451
_refine_ls_shift/su_max 0.000
_refine_ls_shift/su_mean 0.000
_refine_ls_structure_factor_coef Fsqd
_refine_ls_weighting_details 'w = 1/[\s^2^(Fo^2^)+(0.0508P)^2^+0.3578P] where P = (Fo^2^+2Fc^2^)/3'
_refine_ls_weighting_scheme calc
_refine_ls_wR_factor_gt 0.1137
_refine_ls_wR_factor_ref 0.1224
_reflns_number_gt 2738
_reflns_number_total 3730
_reflns_threshold_expression I>2\s(I)
_cod_data_source_file fl6162.cif
_cod_data_source_block I
_cod_original_cell_volume 1707.1(14)
_cod_original_sg_symbol_H-M 'P 21/c'
_cod_database_code 2205932

loop_
_symmetry_equiv_pos_as_xyz
'x, y, z'
'-x, y+1/2, -z+1/2'
'-x, -y, -z'
'x, -y-1/2, z-1/2'

loop_
_atom_site_label
_atom_site_fract_x
_atom_site_fract_y
_atom_site_fract_z
_atom_site_U_iso_or_equiv
_atom_site_adp_type
_atom_site_calc_flag
_atom_site_refinement_flags
_atom_site_occupancy
_atom_site_type_symbol
Cl1 0.94094(4) 1.08180(9) 0.34438(3) 0.0725(2) Uani d . 1 Cl
O1 0.86010(11) 1.3846(2) 0.23216(8) 0.0597(4) Uani d . 1 O
N1 0.69455(12) 0.7855(2) 0.38176(8) 0.0511(4) Uani d . 1 N
C4 0.67697(14) 1.3367(3) 0.20455(9) 0.0484(4) Uani d . 1 C
O2 0.65894(10) 1.4925(2) 0.15805(7) 0.0601(4) Uani d . 1 O
C7 0.76105(15) 0.8691(3) 0.36343(9) 0.0492(4) Uani d . 1 C
H7 0.8313 0.8325 0.3873 0.059 Uiso calc R 1 H
C3 0.78259(14) 1.2878(3) 0.24448(9) 0.0481(4) Uani d . 1 C
C5 0.59961(15) 1.2247(3) 0.21255(10) 0.0513(4) Uani d . 1 C
H5 0.5290 1.2531 0.1844 0.062 Uiso calc R 1 H
C2 0.80839(14) 1.1332(3) 0.29444(10) 0.0490(4) Uani d . 1 C
C6 0.62755(14) 1.0710(3) 0.26229(10) 0.0503(4) Uani d . 1 C
H6 0.5747 0.9971 0.2670 0.060 Uiso calc R 1 H
C1 0.73181(14) 1.0228(3) 0.30560(9) 0.0471(4) Uani d . 1 C
C8 0.73082(13) 0.6369(3) 0.44190(9) 0.0453(4) Uani d . 1 C
C9 0.68957(17) 0.6972(3) 0.50033(11) 0.0587(5) Uani d . 1 C
H9A 0.6140 0.7163 0.4760 0.070 Uiso calc R 1 H
H9B 0.7217 0.8192 0.5233 0.070 Uiso calc R 1 H
C15 0.84934(15) 0.6046(3) 0.48127(10) 0.0582(5) Uani d . 1 C
H15A 0.8837 0.7250 0.5043 0.070 Uiso calc R 1 H
H15B 0.8762 0.5656 0.4447 0.070 Uiso calc R 1 H
C12 0.70415(17) 0.2868(3) 0.46682(11) 0.0613(5) Uani d . 1 C
H12 0.6702 0.1647 0.4435 0.074 Uiso calc R 1 H
C16 0.67936(16) 0.4442(3) 0.40648(10) 0.0539(4) Uani d . 1 C
H16A 0.7053 0.4039 0.3696 0.065 Uiso calc R 1 H
H16B 0.6038 0.4613 0.3810 0.065 Uiso calc R 1 H
C17 0.83389(18) 0.5123(4) 0.59973(11) 0.0684(6) Uani d . 1 C
H17A 0.8507 0.4155 0.6391 0.082 Uiso calc R 1 H
H17B 0.8673 0.6337 0.6224 0.082 Uiso calc R 1 H
C18 0.88103(18) 1.5774(3) 0.26063(12) 0.0669(5) Uani d . 1 C
H18A 0.9364 1.6323 0.2496 0.100 Uiso calc R 1 H
H18B 0.9022 1.5754 0.3140 0.100 Uiso calc R 1 H
H18C 0.8186 1.6549 0.2375 0.100 Uiso calc R 1 H
C10 0.71535(18) 0.5398(3) 0.56092(11) 0.0633(5) Uani d . 1 C
H10 0.6886 0.5798 0.5980 0.076 Uiso calc R 1 H
C13 0.82159(18) 0.2572(3) 0.50572(12) 0.0676(6) Uani d . 1 C
H13A 0.8484 0.2146 0.4696 0.081 Uiso calc R 1 H
H13B 0.8372 0.1573 0.5439 0.081 Uiso calc R 1 H
C14 0.87454(16) 0.4463(3) 0.54182(11) 0.0631(5) Uani d . 1 C
H14 0.9509 0.4268 0.5665 0.076 Uiso calc R 1 H
C11 0.66292(17) 0.3505(3) 0.52434(12) 0.0657(5) Uani d . 1 C
H11A 0.5873 0.3685 0.4999 0.079 Uiso calc R 1 H
H11B 0.6776 0.2506 0.5624 0.079 Uiso calc R 1 H
C19 0.55659(19) 1.5682(4) 0.12480(17) 0.0912(8) Uani d . 1 C
H19A 0.5552 1.6765 0.0934 0.137 Uiso calc R 1 H
H19B 0.5353 1.6106 0.1633 0.137 Uiso calc R 1 H
H19C 0.5092 1.4694 0.0950 0.137 Uiso calc R 1 H

loop_
_atom_site_aniso_label
_atom_site_aniso_U_11
_atom_site_aniso_U_22
_atom_site_aniso_U_33
_atom_site_aniso_U_12
_atom_site_aniso_U_13
_atom_site_aniso_U_23
Cl1 0.0496(3) 0.0826(4) 0.0852(4) 0.0023(2) 0.0275(2) 0.0216(3)
O1 0.0634(8) 0.0610(8) 0.0715(8) -0.0048(6) 0.0448(7) 0.0010(6)
N1 0.0550(9) 0.0530(9) 0.0488(8) -0.0014(7) 0.0251(7) 0.0048(7)
C4 0.0563(10) 0.0522(10) 0.0428(8) 0.0006(8) 0.0265(8) 0.0014(7)
O2 0.0592(8) 0.0669(8) 0.0579(7) 0.0030(7) 0.0277(6) 0.0161(7)
C7 0.0535(10) 0.0516(10) 0.0471(9) -0.0010(8) 0.0253(8) -0.0012(7)
C3 0.0529(10) 0.0524(10) 0.0487(9) -0.0044(8) 0.0306(8) -0.0025(8)
C5 0.0502(9) 0.0596(11) 0.0484(9) -0.0022(8) 0.0244(8) -0.0019(8)
C2 0.0487(9) 0.0550(10) 0.0491(9) -0.0002(8) 0.0260(8) -0.0007(8)
C6 0.0529(10) 0.0566(10) 0.0479(9) -0.0078(8) 0.0273(8) -0.0032(8)
C1 0.0552(10) 0.0481(9) 0.0447(9) -0.0035(8) 0.0274(8) -0.0026(7)
C8 0.0498(9) 0.0475(9) 0.0424(8) -0.0018(7) 0.0230(7) 0.0005(7)
C9 0.0751(13) 0.0538(11) 0.0607(11) 0.0027(9) 0.0414(10) -0.0022(9)
C15 0.0513(10) 0.0764(13) 0.0481(9) -0.0049(9) 0.0218(8) 0.0050(9)
C12 0.0720(13) 0.0474(10) 0.0613(11) -0.0053(9) 0.0241(10) -0.0027(9)
C16 0.0592(10) 0.0526(10) 0.0476(9) -0.0007(8) 0.0197(8) -0.0021(8)
C17 0.0795(14) 0.0780(14) 0.0447(10) -0.0120(12) 0.0225(10) -0.0004(9)
C18 0.0662(12) 0.0648(13) 0.0709(13) -0.0125(10) 0.0294(10) -0.0025(10)
C10 0.0834(14) 0.0677(13) 0.0566(11) 0.0029(11) 0.0469(11) 0.0017(9)
C13 0.0787(14) 0.0645(12) 0.0624(12) 0.0172(11) 0.0318(11) 0.0077(10)
C14 0.0500(10) 0.0864(15) 0.0502(10) 0.0028(10) 0.0179(8) 0.0117(10)
C11 0.0657(12) 0.0692(13) 0.0687(12) -0.0046(10) 0.0344(10) 0.0162(10)
C19 0.0645(14) 0.0889(18) 0.118(2) 0.0142(13) 0.0353(14) 0.0471(16)

loop_
_atom_type_symbol
_atom_type_description
_atom_type_scat_dispersion_real
_atom_type_scat_dispersion_imag
_atom_type_scat_source
C C 0.0033 0.0016 'International Tables Vol C Tables 4.2.6.8 and 6.1.1.4'
H H 0.0000 0.0000 'International Tables Vol C Tables 4.2.6.8 and 6.1.1.4'
N N 0.0061 0.0033 'International Tables Vol C Tables 4.2.6.8 and 6.1.1.4'
Cl Cl 0.1484 0.1585 'International Tables Vol C Tables 4.2.6.8 and 6.1.1.4'
O O 0.0106 0.0060 'International Tables Vol C Tables 4.2.6.8 and 6.1.1.4'

loop_
_geom_angle_atom_site_label_1
_geom_angle_atom_site_label_2
_geom_angle_atom_site_label_3
_geom_angle
_geom_angle_publ_flag
C3 O1 C18 115.73(15) yes
C7 N1 C8 119.27(16) yes
O2 C4 C5 125.10(17) ?
O2 C4 C3 115.23(15) ?
C5 C4 C3 119.64(17) ?
C4 O2 C19 118.38(16) yes
N1 C7 C1 122.65(17) ?
N1 C7 H7 118.7 ?
C1 C7 H7 118.7 ?
O1 C3 C2 120.03(16) ?
O1 C3 C4 120.75(16) ?
C2 C3 C4 119.15(16) ?
C6 C5 C4 119.89(18) ?
C6 C5 H5 120.1 ?
C4 C5 H5 120.1 ?
C3 C2 C1 122.16(17) ?
C3 C2 Cl1 117.39(13) ?
C1 C2 Cl1 120.45(15) ?
C5 C6 C1 122.27(17) ?
C5 C6 H6 118.9 ?
C1 C6 H6 118.9 ?
C6 C1 C2 116.78(17) ?
C6 C1 C7 121.84(16) ?
C2 C1 C7 121.31(17) ?
N1 C8 C15 116.52(14) ?
N1 C8 C16 107.20(14) ?
C15 C8 C16 108.11(16) ?
N1 C8 C9 107.09(14) ?
C15 C8 C9 108.94(15) ?
C16 C8 C9 108.78(15) ?
C8 C9 C10 110.07(15) ?
C8 C9 H9A 109.6 ?
C10 C9 H9A 109.6 ?
C8 C9 H9B 109.6 ?
C10 C9 H9B 109.6 ?
H9A C9 H9B 108.2 ?
C8 C15 C14 110.39(15) ?
C8 C15 H15A 109.6 ?
C14 C15 H15A 109.6 ?
C8 C15 H15B 109.6 ?
C14 C15 H15B 109.6 ?
H15A C15 H15B 108.1 ?
C13 C12 C11 109.15(17) ?
C13 C12 C16 109.75(17) ?
C11 C12 C16 109.32(17) ?
C13 C12 H12 109.5 ?
C11 C12 H12 109.5 ?
C16 C12 H12 109.5 ?
C8 C16 C12 110.40(15) ?
C8 C16 H16A 109.6 ?
C12 C16 H16A 109.6 ?
C8 C16 H16B 109.6 ?
C12 C16 H16B 109.6 ?
H16A C16 H16B 108.1 ?
C10 C17 C14 109.02(16) ?
C10 C17 H17A 109.9 ?
C14 C17 H17A 109.9 ?
C10 C17 H17B 109.9 ?
C14 C17 H17B 109.9 ?
H17A C17 H17B 108.3 ?
O1 C18 H18A 109.5 ?
O1 C18 H18B 109.5 ?
H18A C18 H18B 109.5 ?
O1 C18 H18C 109.5 ?
H18A C18 H18C 109.5 ?
H18B C18 H18C 109.5 ?
C11 C10 C17 109.99(19) ?
C11 C10 C9 109.10(17) ?
C17 C10 C9 109.53(17) ?
C11 C10 H10 109.4 ?
C17 C10 H10 109.4 ?
C9 C10 H10 109.4 ?
C12 C13 C14 109.73(17) ?
C12 C13 H13A 109.7 ?
C14 C13 H13A 109.7 ?
C12 C13 H13B 109.7 ?
C14 C13 H13B 109.7 ?
H13A C13 H13B 108.2 ?
C13 C14 C17 109.93(18) ?
C13 C14 C15 109.61(17) ?
C17 C14 C15 108.79(18) ?
C13 C14 H14 109.5 ?
C17 C14 H14 109.5 ?
C15 C14 H14 109.5 ?
C10 C11 C12 109.82(16) ?
C10 C11 H11A 109.7 ?
C12 C11 H11A 109.7 ?
C10 C11 H11B 109.7 ?
C12 C11 H11B 109.7 ?
H11A C11 H11B 108.2 ?
O2 C19 H19A 109.5 ?
O2 C19 H19B 109.5 ?
H19A C19 H19B 109.5 ?
O2 C19 H19C 109.5 ?
H19A C19 H19C 109.5 ?
H19B C19 H19C 109.5 ?

loop_
_geom_bond_atom_site_label_1
_geom_bond_atom_site_label_2
_geom_bond_distance
_geom_bond_publ_flag
Cl1 C2 1.734(2) yes
O1 C3 1.372(2) yes
O1 C18 1.421(3) ?
N1 C7 1.261(2) yes
N1 C8 1.481(2) yes
C4 O2 1.360(2) yes
C4 C5 1.385(3) ?
C4 C3 1.395(3) ?
O2 C19 1.402(3) ?
C7 C1 1.477(2) ?
C7 H7 0.9300 ?
C3 C2 1.387(3) ?
C5 C6 1.379(3) ?
C5 H5 0.9300 ?
C2 C1 1.398(2) ?
C6 C1 1.388(3) ?
C6 H6 0.9300 ?
C8 C15 1.525(3) ?
C8 C16 1.530(3) ?
C8 C9 1.531(2) ?
C9 C10 1.534(3) ?
C9 H9A 0.9700 ?
C9 H9B 0.9700 ?
C15 C14 1.538(3) ?
C15 H15A 0.9700 ?
C15 H15B 0.9700 ?
C12 C13 1.509(3) ?
C12 C11 1.522(3) ?
C12 C16 1.531(3) ?
C12 H12 0.9800 ?
C16 H16A 0.9700 ?
C16 H16B 0.9700 ?
C17 C10 1.520(3) ?
C17 C14 1.528(3) ?
C17 H17A 0.9700 ?
C17 H17B 0.9700 ?
C18 H18A 0.9600 ?
C18 H18B 0.9600 ?
C18 H18C 0.9600 ?
C10 C11 1.520(3) ?
C10 H10 0.9800 ?
C13 C14 1.518(3) ?
C13 H13A 0.9700 ?
C13 H13B 0.9700 ?
C14 H14 0.9800 ?
C11 H11A 0.9700 ?
C11 H11B 0.9700 ?
C19 H19A 0.9600 ?
C19 H19B 0.9600 ?
C19 H19C 0.9600 ?

loop_
_geom_hbond_atom_site_label_D
_geom_hbond_atom_site_label_H
_geom_hbond_atom_site_label_A
_geom_hbond_site_symmetry_A
_geom_hbond_distance_DH
_geom_hbond_distance_HA
_geom_hbond_distance_DA
_geom_hbond_angle_DHA
C11 H11B O2 4_576 0.97 2.60 3.537(3) 163
C16 H16A Cg1 1_545 0.97 2.73 3.629(3) 154

loop_
_geom_torsion_atom_site_label_1
_geom_torsion_atom_site_label_2
_geom_torsion_atom_site_label_3
_geom_torsion_atom_site_label_4
_geom_torsion
_geom_torsion_publ_flag
C5 C4 O2 C19 11.4(3) ?
C3 C4 O2 C19 -170.6(2) ?
C8 N1 C7 C1 -178.20(15) yes
C18 O1 C3 C2 -110.3(2) ?
C18 O1 C3 C4 72.8(2) ?
O2 C4 C3 O1 -4.5(2) ?
C5 C4 C3 O1 173.69(15) ?
O2 C4 C3 C2 178.66(15) ?
C5 C4 C3 C2 -3.2(3) ?
O2 C4 C5 C6 -179.25(16) ?
C3 C4 C5 C6 2.8(3) ?
O1 C3 C2 C1 -176.18(16) ?
C4 C3 C2 C1 0.7(3) ?
O1 C3 C2 Cl1 4.6(2) ?
C4 C3 C2 Cl1 -178.50(13) ?
C4 C5 C6 C1 0.1(3) ?
C5 C6 C1 C2 -2.5(3) ?
C5 C6 C1 C7 174.53(16) ?
C3 C2 C1 C6 2.1(3) ?
Cl1 C2 C1 C6 -178.73(13) ?
C3 C2 C1 C7 -174.98(16) ?
Cl1 C2 C1 C7 4.2(2) ?
N1 C7 C1 C6 -6.7(3) yes
N1 C7 C1 C2 170.16(17) yes
C7 N1 C8 C15 3.7(2) ?
C7 N1 C8 C16 -117.47(18) ?
C7 N1 C8 C9 125.94(18) ?
N1 C8 C9 C10 174.73(16) ?
C15 C8 C9 C10 -58.4(2) ?
C16 C8 C9 C10 59.2(2) ?
N1 C8 C15 C14 -179.83(15) ?
C16 C8 C15 C14 -59.11(19) ?
C9 C8 C15 C14 58.9(2) ?
N1 C8 C16 C12 -174.30(15) ?
C15 C8 C16 C12 59.34(19) ?
C9 C8 C16 C12 -58.8(2) ?
C13 C12 C16 C8 -60.2(2) ?
C11 C12 C16 C8 59.5(2) ?
C14 C17 C10 C11 58.7(2) ?
C14 C17 C10 C9 -61.2(2) ?
C8 C9 C10 C11 -60.3(2) ?
C8 C9 C10 C17 60.1(2) ?
C11 C12 C13 C14 -60.3(2) ?
C16 C12 C13 C14 59.5(2) ?
C12 C13 C14 C17 60.3(2) ?
C12 C13 C14 C15 -59.2(2) ?
C10 C17 C14 C13 -59.0(2) ?
C10 C17 C14 C15 61.0(2) ?
C8 C15 C14 C13 59.7(2) ?
C8 C15 C14 C17 -60.5(2) ?
C17 C10 C11 C12 -59.7(2) ?
C9 C10 C11 C12 60.5(2) ?
C13 C12 C11 C10 60.0(2) ?
C16 C12 C11 C10 -60.1(2) ?
